data_8000412
loop_
_publ_author_name
'Takahashi, Yukihiro'
'Takehisa, Mika'
'Tanaka, Eri'
'Harada, Jun'
'Kumai, Reiji'
'Inabe, Tamotsu'

_publ_section_title
;
 Incorporating Spacer Molecules into the Tetrathiafulvalene-p-Chloranil
 Charge-Transfer Framework: Modulating the Neutral-Ionic Phase Transition.
;
_journal_name_full 'The journal of physical chemistry letters'
_journal_page_first 1336
_journal_paper_doi 10.1021/acs.jpclett.9b03847
_journal_year 2020
_chemical_formula_moiety 'C6 H4 S4, 2(C6 Cl4 O2), C20 H12'
_chemical_formula_sum 'C38 H16 Cl8 O4 S4'
_chemical_formula_weight 948.35
_space_group_crystal_system triclinic
_space_group_IT_number 2
_space_group_name_Hall '-P 1'
_space_group_name_H-M_alt 'P -1'
_atom_sites_solution_hydrogens geom
_atom_sites_solution_primary dual
_audit_creation_date 2017-03-02
_audit_creation_method
;
Olex2 1.2
(compiled 2017.02.23 svn.r3390 for OlexSys, GUI svn.r5320)
;
_cell_angle_alpha 97.7456(12)
_cell_angle_beta 93.2272(12)
_cell_angle_gamma 92.4714(12)
_cell_formula_units_Z 1
_cell_length_a 7.6224(5)
_cell_length_b 7.6188(6)
_cell_length_c 15.8758(12)
_cell_measurement_reflns_used 9987
_cell_measurement_temperature 180
_cell_measurement_theta_max 29.977
_cell_measurement_theta_min 2.595
_cell_volume 910.90(12)
_computing_cell_refinement 'SAINT v8.34A (Bruker, 2013)'
_computing_data_collection 'Bruker APEX2 2014.1-1 (Bruker, 2014)'
_computing_data_reduction 'SAINT v8.34A (Bruker, 2013)'
_computing_molecular_graphics 'Olex2 (Dolomanov et al., 2009)'
_computing_publication_material 'Olex2 (Dolomanov et al., 2009)'
_computing_structure_refinement 'ShelXL (Sheldrick, 2015)'
_computing_structure_solution 'ShelXT (Sheldrick, 2015)'
_diffrn_ambient_temperature 180
_diffrn_detector_area_resol_mean 8.3333
_diffrn_measured_fraction_theta_full 1.000
_diffrn_measured_fraction_theta_max 0.995
_diffrn_measurement_device_type 'Bruker APEX-II CCD'
_diffrn_measurement_method '\f and \w scans'
_diffrn_radiation_type MoK\a
_diffrn_radiation_wavelength 0.71073
_diffrn_reflns_av_R_equivalents 0.0209
_diffrn_reflns_av_unetI/netI 0.0188
_diffrn_reflns_Laue_measured_fraction_full 1.000
_diffrn_reflns_Laue_measured_fraction_max 0.995
_diffrn_reflns_limit_h_max 10
_diffrn_reflns_limit_h_min -10
_diffrn_reflns_limit_k_max 10
_diffrn_reflns_limit_k_min -10
_diffrn_reflns_limit_l_max 22
_diffrn_reflns_limit_l_min -22
_diffrn_reflns_number 20632
_diffrn_reflns_point_group_measured_fraction_full 1.000
_diffrn_reflns_point_group_measured_fraction_max 0.995
_diffrn_reflns_theta_full 25.242
_diffrn_reflns_theta_max 30.022
_diffrn_reflns_theta_min 2.595
_diffrn_source 'rotating-anode X-ray tube'
_diffrn_standards_number 0
_exptl_absorpt_coefficient_mu 0.892
_exptl_absorpt_correction_T_max 0.9420
_exptl_absorpt_correction_T_min 0.9006
_exptl_absorpt_correction_type multi-scan
_exptl_absorpt_process_details
'SADABS-2014/4 (Bruker,2014/4) was used for absorption correction. wR2(int) was 0.0579 before and 0.0337 after correction. The Ratio of minimum to maximum transmission is 0.9561. The \l/2 correction factor is Not present.'
_exptl_crystal_colour green
_exptl_crystal_colour_primary green
_exptl_crystal_density_diffrn 1.729
_exptl_crystal_description plate
_exptl_crystal_F_000 476
_exptl_crystal_size_max 0.15
_exptl_crystal_size_mid 0.07
_exptl_crystal_size_min 0.03
_refine_diff_density_max 0.381
_refine_diff_density_min -0.219
_refine_diff_density_rms 0.053
_refine_ls_extinction_method none
_refine_ls_goodness_of_fit_ref 1.040
_refine_ls_hydrogen_treatment constr
_refine_ls_matrix_type full
_refine_ls_number_parameters 244
_refine_ls_number_reflns 5311
_refine_ls_number_restraints 0
_refine_ls_restrained_S_all 1.040
_refine_ls_R_factor_all 0.0294
_refine_ls_R_factor_gt 0.0249
_refine_ls_shift/su_max 0.001
_refine_ls_shift/su_mean 0.000
_refine_ls_structure_factor_coef Fsqd
_refine_ls_weighting_details 'w=1/[\s^2^(Fo^2^)+(0.0320P)^2^+0.2820P] where P=(Fo^2^+2Fc^2^)/3'
_refine_ls_weighting_scheme calc
_refine_ls_wR_factor_gt 0.0641
_refine_ls_wR_factor_ref 0.0669
_reflns_Friedel_coverage 0.000
_reflns_number_gt 4708
_reflns_number_total 5311
_reflns_threshold_expression 'I > 2\s(I)'
_cod_data_source_file jz9b03847_si_003.cif
_cod_data_source_block (TTF)(perylene)(CA)2_180K
_cod_database_code 8000412
_shelxl_version_number 2014/6
_shelx_space_group_comment
;
The symmetry employed for this shelxl refinement is uniquely defined
by the following loop, which should always be used as a source of
symmetry information in preference to the above space-group names.
They are only intended as comments.
;
_shelx_estimated_absorpt_t_max 0.974
_shelx_estimated_absorpt_t_min 0.878
_olex2_refinement_description
;
1. Fixed Uiso
 At 1.2 times of:
  All C(H) groups
2.a Aromatic/amide H refined with riding coordinates:
 C2(H2), C3(H3), C10(H10), C11(H11), C12(H12), C13(H13), C14(H14), C15(H15)
;
_olex2_submission_special_instructions 'No special instructions were received'

loop_
_space_group_symop_operation_xyz
'x, y, z'
'-x, -y, -z'

loop_
_atom_site_label
_atom_site_type_symbol
_atom_site_fract_x
_atom_site_fract_y
_atom_site_fract_z
_atom_site_U_iso_or_equiv
_atom_site_adp_type
_atom_site_occupancy
_atom_site_site_symmetry_order
_atom_site_calc_flag
_atom_site_refinement_flags_posn
C1 C -0.06251(15) 0.47535(17) 0.02529(8) 0.0246(2) Uani 1 1 d .
C2 C -0.34361(16) 0.35524(18) 0.08290(9) 0.0293(3) Uani 1 1 d .
H2 H -0.4575 0.3035 0.0879 0.035 Uiso 1 1 calc R
C3 C -0.23966(17) 0.41627(19) 0.15127(9) 0.0299(3) Uani 1 1 d .
H3 H -0.2767 0.4093 0.2069 0.036 Uiso 1 1 calc R
S1 S -0.26459(4) 0.37302(5) -0.01589(2) 0.02924(8) Uani 1 1 d .
S2 S -0.03441(4) 0.50900(5) 0.13616(2) 0.02674(7) Uani 1 1 d .
O1 O 0.28396(13) 0.15108(14) 0.09030(6) 0.0364(2) Uani 1 1 d .
C4 C 0.15562(15) 0.07940(17) 0.04896(8) 0.0251(2) Uani 1 1 d .
C5 C 0.00181(16) 0.01400(16) 0.09081(8) 0.0241(2) Uani 1 1 d .
C6 C -0.14390(15) -0.05716(16) 0.04522(8) 0.0237(2) Uani 1 1 d .
Cl1 Cl 0.02000(5) 0.04378(5) 0.19899(2) 0.03435(8) Uani 1 1 d .
Cl2 Cl -0.32603(4) -0.12753(5) 0.09124(2) 0.03402(8) Uani 1 1 d .
O2 O 0.03753(14) 0.61257(12) 0.66622(6) 0.0313(2) Uani 1 1 d .
C7 C 0.02031(15) 0.56119(15) 0.59070(7) 0.0206(2) Uani 1 1 d .
C8 C 0.07446(15) 0.38376(14) 0.55422(7) 0.0199(2) Uani 1 1 d .
C9 C 0.05620(15) 0.32737(14) 0.47060(7) 0.0196(2) Uani 1 1 d .
Cl3 Cl 0.16159(4) 0.26057(4) 0.62650(2) 0.02896(7) Uani 1 1 d .
Cl4 Cl 0.11726(4) 0.12572(4) 0.42580(2) 0.02773(7) Uani 1 1 d .
C10 C 0.49497(16) 0.21014(16) 0.28843(8) 0.0233(2) Uani 1 1 d .
H10 H 0.4733 0.1683 0.2295 0.028 Uiso 1 1 calc R
C11 C 0.57673(17) 0.10640(16) 0.34043(8) 0.0257(2) Uani 1 1 d .
H11 H 0.6136 -0.0065 0.3172 0.031 Uiso 1 1 calc R
C12 C 0.60704(16) 0.16432(15) 0.42781(8) 0.0234(2) Uani 1 1 d .
H12 H 0.6645 0.0897 0.4628 0.028 Uiso 1 1 calc R
C13 C 0.34234(16) 0.71450(16) 0.38817(8) 0.0232(2) Uani 1 1 d .
H13 H 0.3081 0.8295 0.4098 0.028 Uiso 1 1 calc R
C14 C 0.31524(17) 0.65567(17) 0.30085(8) 0.0259(2) Uani 1 1 d .
H14 H 0.2640 0.7308 0.2642 0.031 Uiso 1 1 calc R
C15 C 0.36222(16) 0.49052(16) 0.26819(8) 0.0235(2) Uani 1 1 d .
H15 H 0.3409 0.4500 0.2091 0.028 Uiso 1 1 calc R
C16 C 0.44236(14) 0.37973(15) 0.32189(7) 0.0189(2) Uani 1 1 d .
C17 C 0.55516(14) 0.32782(14) 0.46433(7) 0.0174(2) Uani 1 1 d .
C18 C 0.41732(14) 0.61069(14) 0.44403(7) 0.0171(2) Uani 1 1 d .
C19 C 0.47188(13) 0.43958(14) 0.41058(7) 0.01615(19) Uani 1 1 d .

loop_
_atom_site_aniso_label
_atom_site_aniso_U_11
_atom_site_aniso_U_22
_atom_site_aniso_U_33
_atom_site_aniso_U_23
_atom_site_aniso_U_13
_atom_site_aniso_U_12
C1 0.0164(5) 0.0351(6) 0.0206(6) 0.0007(5) -0.0022(4) -0.0049(4)
C2 0.0199(5) 0.0379(7) 0.0305(7) 0.0070(5) 0.0043(5) -0.0062(5)
C3 0.0241(6) 0.0405(7) 0.0258(6) 0.0078(5) 0.0059(5) -0.0043(5)
S1 0.01738(13) 0.04501(19) 0.02312(15) 0.00176(13) -0.00255(11) -0.00954(12)
S2 0.02087(13) 0.03872(17) 0.01912(14) 0.00191(12) -0.00171(10) -0.00545(12)
O1 0.0252(4) 0.0487(6) 0.0301(5) -0.0058(4) -0.0060(4) -0.0119(4)
C4 0.0190(5) 0.0291(6) 0.0242(6) -0.0050(5) -0.0011(4) -0.0024(4)
C5 0.0227(5) 0.0280(6) 0.0192(6) -0.0044(4) 0.0001(4) -0.0010(4)
C6 0.0187(5) 0.0272(6) 0.0234(6) -0.0031(4) 0.0027(4) -0.0025(4)
Cl1 0.03830(17) 0.04286(18) 0.01898(15) -0.00321(12) -0.00105(12) -0.00405(14)
Cl2 0.02427(14) 0.04225(18) 0.03395(18) -0.00007(14) 0.00759(12) -0.00750(13)
O2 0.0460(6) 0.0282(4) 0.0184(4) -0.0013(3) 0.0010(4) 0.0045(4)
C7 0.0239(5) 0.0192(5) 0.0184(5) 0.0012(4) 0.0025(4) 0.0011(4)
C8 0.0211(5) 0.0179(5) 0.0214(5) 0.0046(4) 0.0006(4) 0.0027(4)
C9 0.0213(5) 0.0147(5) 0.0227(5) 0.0010(4) 0.0035(4) 0.0023(4)
Cl3 0.03476(16) 0.02502(14) 0.02815(16) 0.00895(11) -0.00480(12) 0.00565(12)
Cl4 0.03556(16) 0.01729(12) 0.03000(16) -0.00137(10) 0.00598(12) 0.00699(11)
C10 0.0265(6) 0.0244(5) 0.0176(5) -0.0018(4) 0.0006(4) 0.0017(4)
C11 0.0324(6) 0.0201(5) 0.0236(6) -0.0024(4) 0.0015(5) 0.0065(5)
C12 0.0283(6) 0.0200(5) 0.0218(6) 0.0018(4) -0.0005(4) 0.0064(4)
C13 0.0275(6) 0.0210(5) 0.0212(6) 0.0031(4) -0.0008(4) 0.0068(4)
C14 0.0312(6) 0.0282(6) 0.0195(6) 0.0074(5) -0.0034(5) 0.0079(5)
C15 0.0250(5) 0.0292(6) 0.0163(5) 0.0033(4) -0.0013(4) 0.0040(5)
C16 0.0187(5) 0.0213(5) 0.0165(5) 0.0016(4) 0.0009(4) 0.0009(4)
C17 0.0174(5) 0.0172(5) 0.0174(5) 0.0021(4) 0.0004(4) 0.0013(4)
C18 0.0162(4) 0.0180(5) 0.0171(5) 0.0026(4) 0.0004(4) 0.0014(4)
C19 0.0157(4) 0.0168(5) 0.0160(5) 0.0026(4) 0.0007(4) 0.0005(4)

loop_
_atom_type_symbol
_atom_type_description
_atom_type_scat_dispersion_real
_atom_type_scat_dispersion_imag
_atom_type_scat_source
C C 0.0033 0.0016 'International Tables Vol C Tables 4.2.6.8 and 6.1.1.4'
H H 0.0000 0.0000 'International Tables Vol C Tables 4.2.6.8 and 6.1.1.4'
O O 0.0106 0.0060 'International Tables Vol C Tables 4.2.6.8 and 6.1.1.4'
S S 0.1246 0.1234 'International Tables Vol C Tables 4.2.6.8 and 6.1.1.4'
Cl Cl 0.1484 0.1585 'International Tables Vol C Tables 4.2.6.8 and 6.1.1.4'

loop_
_geom_angle_atom_site_label_1
_geom_angle_atom_site_label_2
_geom_angle_atom_site_label_3
_geom_angle
_geom_angle_site_symmetry_1
_geom_angle_site_symmetry_3
C1 C1 S1 122.33(12) 2_565 .
C1 C1 S2 122.66(12) 2_565 .
S2 C1 S1 115.01(7) . .
C3 C2 H2 121.1 . .
C3 C2 S1 117.71(9) . .
S1 C2 H2 121.1 . .
C2 C3 H3 121.0 . .
C2 C3 S2 118.04(10) . .
S2 C3 H3 121.0 . .
C2 S1 C1 94.65(6) . .
C3 S2 C1 94.59(6) . .
O1 C4 C5 121.30(12) . .
O1 C4 C6 121.65(11) . 2
C6 C4 C5 117.04(10) 2 .
C4 C5 Cl1 115.52(8) . .
C6 C5 C4 121.35(11) . .
C6 C5 Cl1 123.08(10) . .
C4 C6 Cl2 115.73(8) 2 .
C5 C6 C4 121.58(11) . 2
C5 C6 Cl2 122.69(10) . .
O2 C7 C8 121.79(11) . .
O2 C7 C9 121.77(10) . 2_566
C8 C7 C9 116.45(10) . 2_566
C7 C8 Cl3 114.96(8) . .
C9 C8 C7 121.75(10) . .
C9 C8 Cl3 123.29(9) . .
C7 C9 Cl4 114.75(8) 2_566 .
C8 C9 C7 121.80(10) . 2_566
C8 C9 Cl4 123.45(9) . .
C11 C10 H10 119.9 . .
C11 C10 C16 120.21(11) . .
C16 C10 H10 119.9 . .
C10 C11 H11 119.6 . .
C10 C11 C12 120.75(11) . .
C12 C11 H11 119.6 . .
C11 C12 H12 119.2 . .
C17 C12 C11 121.50(11) . .
C17 C12 H12 119.2 . .
C14 C13 H13 118.9 . .
C18 C13 H13 118.9 . .
C18 C13 C14 122.13(11) . .
C13 C14 H14 119.9 . .
C15 C14 C13 120.17(11) . .
C15 C14 H14 119.9 . .
C14 C15 H15 119.9 . .
C14 C15 C16 120.26(11) . .
C16 C15 H15 119.9 . .
C10 C16 C19 119.49(10) . .
C15 C16 C10 120.71(11) . .
C15 C16 C19 119.80(10) . .
C12 C17 C18 122.29(10) . 2_666
C12 C17 C19 118.52(10) . .
C19 C17 C18 119.19(9) . 2_666
C13 C18 C17 122.08(10) . 2_666
C13 C18 C19 118.43(10) . .
C19 C18 C17 119.48(9) . 2_666
C16 C19 C17 119.50(10) . .
C16 C19 C18 119.18(10) . .
C17 C19 C18 121.32(10) . .

loop_
_geom_bond_atom_site_label_1
_geom_bond_atom_site_label_2
_geom_bond_distance
_geom_bond_site_symmetry_2
C1 C1 1.353(2) 2_565
C1 S1 1.7475(11) .
C1 S2 1.7439(12) .
C2 H2 0.9500 .
C2 C3 1.3258(18) .
C2 S1 1.7314(13) .
C3 H3 0.9500 .
C3 S2 1.7312(13) .
O1 C4 1.2129(14) .
C4 C5 1.4801(17) .
C4 C6 1.4792(17) 2
C5 C6 1.3428(16) .
C5 Cl1 1.6988(12) .
C6 C4 1.4791(17) 2
C6 Cl2 1.7041(12) .
O2 C7 1.2079(14) .
C7 C8 1.4823(16) .
C7 C9 1.4864(16) 2_566
C8 C9 1.3368(16) .
C8 Cl3 1.7019(11) .
C9 C7 1.4864(16) 2_566
C9 Cl4 1.6991(11) .
C10 H10 0.9500 .
C10 C11 1.3619(18) .
C10 C16 1.4128(16) .
C11 H11 0.9500 .
C11 C12 1.4009(17) .
C12 H12 0.9500 .
C12 C17 1.3849(15) .
C13 H13 0.9500 .
C13 C14 1.3992(17) .
C13 C18 1.3819(16) .
C14 H14 0.9500 .
C14 C15 1.3653(17) .
C15 H15 0.9500 .
C15 C16 1.4115(16) .
C16 C19 1.4224(15) .
C17 C18 1.4674(15) 2_666
C17 C19 1.4275(15) .
C18 C17 1.4675(15) 2_666
C18 C19 1.4282(15) .

loop_
_geom_torsion_atom_site_label_1
_geom_torsion_atom_site_label_2
_geom_torsion_atom_site_label_3
_geom_torsion_atom_site_label_4
_geom_torsion
_geom_torsion_site_symmetry_1
_geom_torsion_site_symmetry_4
C1 C1 S1 C2 -179.75(17) 2_565 .
C1 C1 S2 C3 179.83(17) 2_565 .
C2 C3 S2 C1 -0.01(13) . .
C3 C2 S1 C1 -0.25(13) . .
S1 C1 S2 C3 -0.16(9) . .
S1 C2 C3 S2 0.18(17) . .
S2 C1 S1 C2 0.24(9) . .
O1 C4 C5 C6 176.55(13) . .
O1 C4 C5 Cl1 -0.87(18) . .
C4 C5 C6 C4 2.2(2) . 2
C4 C5 C6 Cl2 -177.90(10) . .
C6 C4 C5 C6 -2.1(2) 2 .
C6 C4 C5 Cl1 -179.48(9) 2 .
Cl1 C5 C6 C4 179.38(10) . 2
Cl1 C5 C6 Cl2 -0.68(17) . .
O2 C7 C8 C9 -179.65(12) . .
O2 C7 C8 Cl3 -0.02(15) . .
C7 C8 C9 C7 -0.32(19) . 2_566
C7 C8 C9 Cl4 179.68(8) . .
C9 C7 C8 C9 0.30(18) 2_566 .
C9 C7 C8 Cl3 179.93(8) 2_566 .
Cl3 C8 C9 C7 -179.91(8) . 2_566
Cl3 C8 C9 Cl4 0.08(15) . .
C10 C11 C12 C17 0.11(19) . .
C10 C16 C19 C17 0.37(15) . .
C10 C16 C19 C18 -179.60(10) . .
C11 C10 C16 C15 178.12(12) . .
C11 C10 C16 C19 -1.40(17) . .
C11 C12 C17 C18 178.78(11) . 2_666
C11 C12 C17 C19 -1.13(17) . .
C12 C17 C19 C16 0.86(15) . .
C12 C17 C19 C18 -179.16(10) . .
C13 C14 C15 C16 -1.57(19) . .
C13 C18 C19 C16 -1.97(15) . .
C13 C18 C19 C17 178.05(10) . .
C14 C13 C18 C17 -179.68(11) . 2_666
C14 C13 C18 C19 1.37(17) . .
C14 C15 C16 C10 -178.61(11) . .
C14 C15 C16 C19 0.91(17) . .
C15 C16 C19 C17 -179.15(10) . .
C15 C16 C19 C18 0.87(15) . .
C16 C10 C11 C12 1.18(19) . .
C17 C18 C19 C16 179.05(9) 2_666 .
C17 C18 C19 C17 -0.92(17) 2_666 .
C18 C13 C14 C15 0.41(19) . .
C18 C17 C19 C16 -179.05(9) 2_666 .
C18 C17 C19 C18 0.92(16) 2_666 .
